data_4112009
loop_
_publ_author_name
'Marco W. Bouwkamp'
'Peter H. M. Budzelaar'
'Jeroen Gercama'
'Isabel Del Hierro Morales'
'Jeanette de Wolf'
'Auke Meetsma'
'Sergei I. Troyanov'
'Jan H. Teuben'
'Bart Hessen'

_publ_contact_author_address
;
     Crystal Structure Center,
     Inorganic Solid State Chemistry Laboratory
     Chemical Physics,
     Materials Science Center,
     Groningen University,
     Nijenborgh 4,
     NL-9747 AG Groningen,
     The Netherlands.
;
_publ_contact_author_email A.Meetsma@fwn.rug.nl
_publ_contact_author_fax '+31 50 3634441'
_publ_contact_author_name
;
   Drs. A. Meetsma
;
_publ_contact_author_phone '+31 50 3634368'
_publ_section_title
;
 Naked (C5Me5)2M Cations (M = Sc, Ti, and V) and Their Fluoroarene
 Complexes
;
_journal_name_full 'Journal of the American Chemical Society'
_journal_page_first 14310
_journal_page_last 14319
_journal_paper_doi 10.1021/ja054544i
_journal_volume 127
_journal_year 2005
_chemical_compound_source 'see text'
_chemical_formula_moiety 'C20 H30 V, C24 B F20'
_chemical_formula_sum 'C44 H30 B F20 V'
_chemical_formula_weight 1000.43
_chemical_name_systematic
;
 ?
;
_space_group_IT_number 2
_symmetry_cell_setting triclinic
_symmetry_Int_Tables_number 2
_symmetry_space_group_name_Hall '-P 1'
_symmetry_space_group_name_H-M 'P -1'
_atom_sites_solution_hydrogens geom
_atom_sites_solution_primary heavy
_atom_sites_solution_secondary direct
_audit_creation_date '2002-10-14  09:36:14'
_audit_creation_method
;
 PLATON <TABLE ACC> option 
 SHELXL97-2 & Manual Editing 
;
_cell_angle_alpha 98.400(1)
_cell_angle_beta 109.737(1)
_cell_angle_gamma 102.362(1)
_cell_formula_units_Z 2
_cell_length_a 11.1664(7)
_cell_length_b 12.8945(8)
_cell_length_c 15.671(1)
_cell_measurement_reflns_used 5708
_cell_measurement_temperature 100(1)
_cell_measurement_theta_max 29.67
_cell_measurement_theta_min 2.84
_cell_volume 2015.2(2)
_computing_cell_refinement 'SAINT, Bruker Version 6.02A, 2000'
_computing_data_collection 'SMART, Bruker Version 5.624, 2001'
_computing_data_reduction 'XPREP, Bruker Version 5.1/NT, 2000'
_computing_molecular_graphics
;
 PLUTO (Meetsma, 2002)  PLATON (Spek, 1994)
;
_computing_publication_material 'PLATON (Spek, 1990)'
_computing_structure_refinement 'SHELXL-97 (Sheldrick, 1997)'
_computing_structure_solution
;
 DIRDIF-99 (Beurskens et al., 1999)
;
_diffrn_ambient_temperature 100(1)
_diffrn_detector_area_resol_mean '4096x4096 / 62x62 (binned 512)'
_diffrn_measured_fraction_theta_full 0.997
_diffrn_measured_fraction_theta_max 0.878
_diffrn_measurement_device_type
;
  Bruker Smart Apex 
;
_diffrn_measurement_method 'phi and omega scans'
_diffrn_radiation_detector
;
  CCD area-detector
;
_diffrn_radiation_monochromator 'parallel mounted graphite'
_diffrn_radiation_source 'fine focus sealed Siemens Mo tube '
_diffrn_radiation_type MoK\a
_diffrn_radiation_wavelength 0.71073
_diffrn_reflns_av_R_equivalents 0.0147
_diffrn_reflns_av_sigmaI/netI 0.0250
_diffrn_reflns_limit_h_max 14
_diffrn_reflns_limit_h_min -14
_diffrn_reflns_limit_k_max 17
_diffrn_reflns_limit_k_min -17
_diffrn_reflns_limit_l_max 21
_diffrn_reflns_limit_l_min -19
_diffrn_reflns_number 19173
_diffrn_reflns_reduction_process
;
 Intensity data were corrected for Lorentz and polarization
  effects, decay and absorption and reduced to F~o~^2^
  using SAINT (Bruker, 2000) and SADABS (Sheldrick, 2001)
;
_diffrn_reflns_theta_full 25.00
_diffrn_reflns_theta_max 29.77
_diffrn_reflns_theta_min 2.43
_exptl_absorpt_coefficient_mu 0.373
_exptl_absorpt_correction_T_max 0.9531
_exptl_absorpt_correction_T_min 0.8353
_exptl_absorpt_correction_type multi-scan
_exptl_absorpt_process_details '(SADABS, Sheldrick, Bruker, 2000))'
_exptl_crystal_colour green
_exptl_crystal_density_diffrn 1.649
_exptl_crystal_description block
_exptl_crystal_F_000 1004
_exptl_crystal_size_max 0.50
_exptl_crystal_size_mid 0.40
_exptl_crystal_size_min 0.13
_refine_diff_density_max 0.612
_refine_diff_density_min -0.258
_refine_diff_density_rms 0.060
_refine_ls_extinction_method none
_refine_ls_goodness_of_fit_ref 1.021
_refine_ls_hydrogen_treatment mixed
_refine_ls_matrix_type full
_refine_ls_number_parameters 703
_refine_ls_number_reflns 10110
_refine_ls_number_restraints 0
_refine_ls_restrained_S_all 1.021
_refine_ls_R_factor_all 0.0440
_refine_ls_R_factor_gt 0.0394
_refine_ls_shift/su_max 0.001
_refine_ls_shift/su_mean 0.000
_refine_ls_structure_factor_coef Fsqd
_refine_ls_weighting_details 'calc w=1/[\s^2^(Fo^2^)+(0.0599P)^2^+0.9970P] where P=(Fo^2^+2Fc^2^)/3'
_refine_ls_weighting_scheme calc
_refine_ls_wR_factor_gt 0.1052
_refine_ls_wR_factor_ref 0.1084
_reflns_number_gt 9002
_reflns_number_total 10110
_reflns_threshold_expression I>2\s(I)
_cod_data_source_file ja054544irom20050708_022346.cif
_cod_data_source_block global
_cod_database_code 4112009
_vrn_publ_code_void_volume 0.0
_vrn_publ_code_frame_time_sec 10.0
_vrn_publ_code_meas_time_hour 8.1

loop_
_symmetry_equiv_pos_as_xyz
x,y,z
-x,-y,-z

loop_
_atom_site_aniso_label
_atom_site_aniso_U_11
_atom_site_aniso_U_22
_atom_site_aniso_U_33
_atom_site_aniso_U_23
_atom_site_aniso_U_13
_atom_site_aniso_U_12
V1 0.0131(2) 0.0179(3) 0.0172(1) 0.0050(1) 0.0054(1) 0.0029(2)
V2 0.055(3) 0.038(4) 0.0340(17) 0.0060(15) 0.0084(16) 0.023(3)
C1 0.0243(7) 0.0311(8) 0.0186(7) 0.0060(6) 0.0089(6) 0.0058(6)
C2 0.0243(7) 0.0346(8) 0.0222(7) 0.0055(6) 0.0091(6) 0.0137(6)
C3 0.0224(7) 0.0358(9) 0.0263(8) 0.0067(6) 0.0090(6) 0.0039(6)
C4 0.0346(8) 0.0288(8) 0.0285(8) 0.0089(6) 0.0109(7) 0.0111(7)
C5 0.0219(7) 0.0400(9) 0.0187(7) 0.0080(6) 0.0076(6) 0.0134(6)
C6 0.0447(11) 0.0390(10) 0.0319(10) 0.0057(8) 0.0166(9) -0.0041(8)
C7 0.0458(11) 0.0562(13) 0.0340(10) 0.0044(9) 0.0118(9) 0.0346(10)
C8 0.0289(9) 0.0658(15) 0.0426(12) 0.0128(10) 0.0144(9) -0.0048(9)
C9 0.0851(19) 0.0366(11) 0.0490(13) 0.0214(10) 0.0272(13) 0.0244(12)
C10 0.0278(9) 0.0820(16) 0.0292(10) 0.0157(10) 0.0097(8) 0.0294(10)
C11 0.0201(7) 0.0282(8) 0.0266(8) 0.0089(6) 0.0035(6) 0.0030(6)
C12 0.0179(6) 0.0284(7) 0.0213(7) 0.0063(6) 0.0026(6) 0.0032(5)
C13 0.0216(7) 0.0240(7) 0.0312(8) 0.0031(6) 0.0082(6) -0.0008(6)
C14 0.0230(7) 0.0251(7) 0.0260(8) -0.0017(6) 0.0081(6) 0.0014(6)
C15 0.0205(7) 0.0288(8) 0.0224(7) 0.0055(6) 0.0074(6) 0.0011(6)
C16 0.0308(8) 0.0322(9) 0.0416(10) 0.0171(7) 0.0104(8) 0.0079(7)
C17 0.0193(7) 0.0435(10) 0.0327(9) 0.0123(8) 0.0057(7) 0.0094(7)
C18 0.0327(9) 0.0307(9) 0.0531(13) 0.0065(9) 0.0118(9) -0.0060(7)
C19 0.0383(10) 0.0295(9) 0.0514(12) 0.0005(8) 0.0177(9) 0.0099(7)
C20 0.0216(7) 0.0333(8) 0.0240(8) 0.0036(6) 0.0104(6) 0.0021(6)
F1 0.0313(5) 0.0257(4) 0.0311(5) 0.0133(4) 0.0120(4) 0.0076(4)
F2 0.0323(5) 0.0279(5) 0.0641(7) 0.0273(5) 0.0226(5) 0.0128(4)
F3 0.0357(6) 0.0143(4) 0.0814(9) 0.0054(5) 0.0215(6) 0.0057(4)
F4 0.0295(5) 0.0270(5) 0.0468(6) -0.0120(4) 0.0083(5) 0.0062(4)
F5 0.0289(5) 0.0263(4) 0.0259(5) 0.0013(3) 0.0104(4) 0.0069(4)
F6 0.0183(4) 0.0221(4) 0.0358(5) 0.0060(4) 0.0086(4) 0.0016(3)
F7 0.0177(4) 0.0429(6) 0.0303(5) 0.0048(4) 0.0069(4) 0.0095(4)
F8 0.0360(5) 0.0433(6) 0.0297(5) 0.0111(4) 0.0111(4) 0.0279(5)
F9 0.0441(6) 0.0211(4) 0.0331(5) 0.0104(4) 0.0152(4) 0.0151(4)
F10 0.0232(4) 0.0181(4) 0.0264(4) 0.0049(3) 0.0087(4) 0.0023(3)
F11 0.0230(4) 0.0311(5) 0.0204(4) 0.0074(3) 0.0086(3) 0.0071(3)
F12 0.0309(5) 0.0441(6) 0.0279(5) 0.0090(4) 0.0197(4) 0.0074(4)
F13 0.0199(4) 0.0532(7) 0.0368(6) 0.0019(5) 0.0166(4) 0.0064(4)
F14 0.0190(4) 0.0422(6) 0.0322(5) 0.0080(4) 0.0059(4) 0.0109(4)
F15 0.0226(4) 0.0302(5) 0.0257(4) 0.0117(4) 0.0106(4) 0.0090(3)
F16 0.0222(4) 0.0224(4) 0.0281(5) 0.0022(3) 0.0078(4) -0.0001(3)
F17 0.0431(6) 0.0325(5) 0.0281(5) -0.0080(4) 0.0027(5) 0.0094(4)
F18 0.0615(7) 0.0578(7) 0.0241(5) 0.0047(5) 0.0207(5) 0.0332(6)
F19 0.0402(6) 0.0561(7) 0.0382(6) 0.0219(5) 0.0292(5) 0.0230(5)
F20 0.0233(4) 0.0275(5) 0.0352(5) 0.0093(4) 0.0162(4) 0.0026(3)
C21 0.0155(6) 0.0168(6) 0.0292(8) 0.0046(5) 0.0092(6) 0.0037(5)
C22 0.0177(6) 0.0206(7) 0.0340(8) 0.0080(6) 0.0105(6) 0.0054(5)
C23 0.0198(7) 0.0208(7) 0.0527(10) 0.0168(7) 0.0170(7) 0.0085(5)
C24 0.0195(7) 0.0143(7) 0.0589(11) 0.0042(7) 0.0139(7) 0.0041(5)
C25 0.0190(7) 0.0206(7) 0.0425(10) -0.0037(6) 0.0107(7) 0.0051(5)
C26 0.0171(6) 0.0199(7) 0.0316(8) 0.0019(6) 0.0088(6) 0.0050(5)
C27 0.0196(6) 0.0186(6) 0.0186(6) 0.0040(5) 0.0095(5) 0.0062(5)
C28 0.0208(6) 0.0214(7) 0.0222(7) 0.0043(5) 0.0101(6) 0.0059(5)
C29 0.0186(6) 0.0320(8) 0.0222(7) 0.0039(6) 0.0086(6) 0.0095(6)
C30 0.0290(7) 0.0312(8) 0.0209(7) 0.0073(6) 0.0109(6) 0.0185(6)
C31 0.0324(8) 0.0206(7) 0.0218(7) 0.0060(5) 0.0130(6) 0.0121(6)
C32 0.0220(6) 0.0202(6) 0.0181(6) 0.0033(5) 0.0091(5) 0.0060(5)
C33 0.0172(6) 0.0159(6) 0.0226(7) 0.0027(5) 0.0083(5) 0.0029(5)
C34 0.0186(6) 0.0197(6) 0.0217(7) 0.0024(5) 0.0079(5) 0.0039(5)
C35 0.0241(7) 0.0258(7) 0.0232(7) 0.0030(5) 0.0138(6) 0.0033(6)
C36 0.0179(7) 0.0284(8) 0.0301(8) 0.0005(6) 0.0124(6) 0.0033(5)
C37 0.0181(6) 0.0255(7) 0.0258(7) 0.0024(6) 0.0066(6) 0.0062(5)
C38 0.0203(6) 0.0201(6) 0.0221(7) 0.0049(5) 0.0094(6) 0.0051(5)
C39 0.0207(6) 0.0183(6) 0.0194(6) 0.0064(5) 0.0086(5) 0.0066(5)
C40 0.0234(7) 0.0207(7) 0.0227(7) 0.0066(5) 0.0086(6) 0.0072(5)
C41 0.0323(8) 0.0257(7) 0.0208(7) 0.0018(6) 0.0037(6) 0.0118(6)
C42 0.0417(9) 0.0384(9) 0.0204(7) 0.0086(6) 0.0144(7) 0.0236(8)
C43 0.0331(8) 0.0368(9) 0.0278(8) 0.0166(7) 0.0194(7) 0.0189(7)
C44 0.0242(7) 0.0221(7) 0.0246(7) 0.0089(5) 0.0115(6) 0.0074(5)
B 0.0169(7) 0.0159(7) 0.0205(7) 0.0049(5) 0.0079(6) 0.0037(5)

loop_
_atom_site_label
_atom_site_type_symbol
_atom_site_thermal_displace_type
_atom_site_fract_x
_atom_site_fract_y
_atom_site_fract_z
_atom_site_occupancy
_atom_site_U_iso_or_equiv
V1 V Uani 0.10908(4) 0.23417(5) 0.26156(2) 0.890(3) 0.0163(1)
V2 V Uani 0.0671(7) 0.1815(7) 0.2638(2) 0.110(3) 0.0433(18)
C1 C Uani 0.20226(15) 0.34813(13) 0.40127(11) 1.000 0.0248(4)
C2 C Uani 0.06363(15) 0.32039(14) 0.37828(11) 1.000 0.0262(4)
C3 C Uani 0.01838(16) 0.20667(14) 0.37034(12) 1.000 0.0290(5)
C4 C Uani 0.12973(17) 0.16360(14) 0.38961(12) 1.000 0.0304(5)
C5 C Uani 0.24283(15) 0.25074(14) 0.40886(11) 1.000 0.0260(4)
C6 C Uani 0.2915(2) 0.46125(17) 0.41894(15) 1.000 0.0410(6)
C7 C Uani -0.0187(2) 0.3988(2) 0.37129(15) 1.000 0.0436(7)
C8 C Uani -0.1190(2) 0.1468(2) 0.35825(17) 1.000 0.0486(7)
C9 C Uani 0.1273(3) 0.04832(19) 0.39355(19) 1.000 0.0540(9)
C10 C Uani 0.3821(2) 0.2433(2) 0.43738(15) 1.000 0.0441(7)
C11 C Uani 0.02174(15) 0.28333(13) 0.13050(11) 1.000 0.0268(4)
C12 C Uani -0.08793(14) 0.20865(13) 0.13504(11) 1.000 0.0244(4)
C13 C Uani -0.06188(15) 0.10479(13) 0.13347(12) 1.000 0.0277(4)
C14 C Uani 0.06458(15) 0.11426(13) 0.12980(11) 1.000 0.0268(4)
C15 C Uani 0.11775(15) 0.22561(13) 0.13040(11) 1.000 0.0252(4)
C16 C Uani 0.03612(18) 0.40051(15) 0.12669(14) 1.000 0.0350(5)
C17 C Uani -0.21477(16) 0.23150(17) 0.13188(14) 1.000 0.0325(5)
C18 C Uani -0.1577(2) 0.00126(16) 0.12969(18) 1.000 0.0430(6)
C19 C Uani 0.1312(2) 0.02443(15) 0.12814(16) 1.000 0.0405(6)
C20 C Uani 0.26280(15) 0.28116(14) 0.17577(12) 1.000 0.0271(4)
F1 F Uani 0.42378(10) 0.91837(8) 0.07642(7) 1.000 0.0287(3)
F2 F Uani 0.48346(10) 1.13362(8) 0.11987(9) 1.000 0.0377(3)
F3 F Uani 0.58276(11) 1.24731(8) 0.30131(10) 1.000 0.0449(4)
F4 F Uani 0.60925(10) 1.13611(8) 0.43913(8) 1.000 0.0388(3)
F5 F Uani 0.53065(9) 0.91863(8) 0.39593(7) 1.000 0.0278(3)
F6 F Uani 0.72976(8) 0.88430(7) 0.33685(7) 1.000 0.0267(3)
F7 F Uani 0.90214(9) 0.78439(9) 0.41740(7) 1.000 0.0312(3)
F8 F Uani 0.82520(10) 0.56604(9) 0.41037(7) 1.000 0.0337(3)
F9 F Uani 0.56239(11) 0.45386(8) 0.32580(7) 1.000 0.0312(3)
F10 F Uani 0.38572(9) 0.55180(7) 0.24148(6) 1.000 0.0234(2)
F11 F Uani 0.35997(9) 0.70663(8) 0.37646(6) 1.000 0.0247(3)
F12 F Uani 0.12442(10) 0.68132(9) 0.38701(7) 1.000 0.0325(3)
F13 F Uani -0.08390(9) 0.70450(10) 0.24468(8) 1.000 0.0367(3)
F14 F Uani -0.04677(9) 0.75681(9) 0.09142(7) 1.000 0.0319(3)
F15 F Uani 0.19044(9) 0.78771(8) 0.08105(6) 1.000 0.0250(3)
F16 F Uani 0.21559(9) 0.57444(7) 0.06596(7) 1.000 0.0262(3)
F17 F Uani 0.23385(11) 0.47292(9) -0.08598(7) 1.000 0.0395(3)
F18 F Uani 0.45127(13) 0.54151(10) -0.12779(7) 1.000 0.0445(4)
F19 F Uani 0.65394(11) 0.71766(10) -0.00931(8) 1.000 0.0382(4)
F20 F Uani 0.63806(9) 0.82182(8) 0.14356(7) 1.000 0.0279(3)
C21 C Uani 0.47674(13) 0.90557(11) 0.23421(11) 1.000 0.0206(4)
C22 C Uani 0.46661(14) 0.96635(12) 0.16763(12) 1.000 0.0238(4)
C23 C Uani 0.49939(15) 1.08015(13) 0.18873(14) 1.000 0.0289(5)
C24 C Uani 0.54705(15) 1.13756(12) 0.28013(14) 1.000 0.0318(5)
C25 C Uani 0.55874(15) 1.08148(13) 0.34929(13) 1.000 0.0290(5)
C26 C Uani 0.52043(14) 0.96842(12) 0.32504(11) 1.000 0.0235(4)
C27 C Uani 0.54534(14) 0.72404(11) 0.28500(10) 1.000 0.0182(3)
C28 C Uani 0.67991(14) 0.77735(12) 0.33167(10) 1.000 0.0211(4)
C29 C Uani 0.77413(14) 0.72697(13) 0.37460(11) 1.000 0.0239(4)
C30 C Uani 0.73551(16) 0.61738(13) 0.37224(11) 1.000 0.0249(4)
C31 C Uani 0.60305(16) 0.56085(12) 0.32884(11) 1.000 0.0233(4)
C32 C Uani 0.51310(14) 0.61440(11) 0.28668(10) 1.000 0.0198(3)
C33 C Uani 0.28816(13) 0.74530(11) 0.22648(10) 1.000 0.0189(4)
C34 C Uani 0.26357(14) 0.72009(12) 0.30301(10) 1.000 0.0205(4)
C35 C Uani 0.14086(15) 0.70628(13) 0.31076(11) 1.000 0.0240(4)
C36 C Uani 0.03520(14) 0.71786(13) 0.23905(12) 1.000 0.0258(4)
C37 C Uani 0.05424(14) 0.74417(13) 0.16176(11) 1.000 0.0240(4)
C38 C Uani 0.17867(14) 0.75892(12) 0.15801(10) 1.000 0.0206(4)
C39 C Uani 0.42458(14) 0.70767(11) 0.11272(10) 1.000 0.0188(3)
C40 C Uani 0.32670(15) 0.61602(12) 0.05105(11) 1.000 0.0220(4)
C41 C Uani 0.33380(17) 0.56008(13) -0.02884(11) 1.000 0.0278(4)
C42 C Uani 0.44331(18) 0.59445(15) -0.05031(11) 1.000 0.0306(5)
C43 C Uani 0.54445(17) 0.68339(14) 0.00888(12) 1.000 0.0279(5)
C44 C Uani 0.53363(15) 0.73652(12) 0.08771(11) 1.000 0.0225(4)
B B Uani 0.43248(15) 0.77115(12) 0.21504(11) 1.000 0.0177(4)
H6 H Uiso 0.253(3) 0.497(3) 0.375(2) 1.000 0.079(10)
H6' H Uiso 0.367(4) 0.458(3) 0.409(2) 1.000 0.086(10)
H6" H Uiso 0.307(3) 0.505(2) 0.481(2) 1.000 0.069(8)
H7 H Uiso -0.115(3) 0.363(2) 0.328(2) 1.000 0.069(8)
H7' H Uiso 0.007(4) 0.449(3) 0.344(3) 1.000 0.102(13)
H7" H Uiso -0.016(3) 0.428(3) 0.432(2) 1.000 0.082(10)
H8 H Uiso -0.125(2) 0.1459(16) 0.4151(15) 1.000 0.028(5)
H8' H Uiso -0.144(3) 0.065(3) 0.327(2) 1.000 0.080(10)
H8" H Uiso -0.185(3) 0.174(3) 0.320(2) 1.000 0.072(9)
H9 H Uiso 0.202(3) 0.026(3) 0.378(2) 1.000 0.086(10)
H9' H Uiso 0.036(4) -0.007(3) 0.349(3) 1.000 0.093(11)
H9" H Uiso 0.1297(18) 0.0425(15) 0.4485(14) 1.000 0.019(4)
H10 H Uiso 0.424(3) 0.257(2) 0.501(2) 1.000 0.057(7)
H10' H Uiso 0.436(3) 0.300(2) 0.417(2) 1.000 0.071(9)
H10" H Uiso 0.381(3) 0.173(3) 0.415(2) 1.000 0.072(9)
H16 H Uiso 0.00258 0.40539 0.06143 1.000 0.0526
H16' H Uiso 0.12993 0.44221 0.15719 1.000 0.0526
H16" H Uiso -0.01474 0.43065 0.15897 1.000 0.0526
H17 H Uiso -0.203(3) 0.305(2) 0.1635(18) 1.000 0.051(7)
H17' H Uiso -0.257(2) 0.1854(16) 0.1563(14) 1.000 0.025(5)
H17" H Uiso -0.276(2) 0.216(2) 0.0702(18) 1.000 0.049(7)
H18 H Uiso -0.202(2) -0.023(2) 0.0631(19) 1.000 0.046(6)
H18' H Uiso -0.219(3) 0.015(2) 0.1652(18) 1.000 0.055(7)
H18" H Uiso -0.110(3) -0.047(2) 0.168(2) 1.000 0.068(8)
H19 H Uiso 0.13111 -0.00988 0.17995 1.000 0.0608
H19' H Uiso 0.22287 0.05521 0.13450 1.000 0.0608
H19" H Uiso 0.08304 -0.03048 0.06888 1.000 0.0608
H20 H Uiso 0.287(2) 0.300(2) 0.2478(18) 1.000 0.051(7)
H20' H Uiso 0.278(2) 0.3478(18) 0.1592(14) 1.000 0.030(5)
H20" H Uiso 0.316(2) 0.2334(18) 0.1638(15) 1.000 0.034(5)

loop_
_atom_type_symbol
_atom_type_description
_atom_type_scat_dispersion_real
_atom_type_scat_dispersion_imag
_atom_type_scat_source
V V 0.3005 0.5294 'International Tables Vol C Tables 4.2.6.8 and 6.1.1.4'
F F 0.0171 0.0103 'International Tables Vol C Tables 4.2.6.8 and 6.1.1.4'
B B 0.0013 0.0007 'International Tables Vol C Tables 4.2.6.8 and 6.1.1.4'
H H 0.0000 0.0000 'International Tables Vol C Tables 4.2.6.8 and 6.1.1.4'
C C 0.0033 0.0016 'International Tables Vol C Tables 4.2.6.8 and 6.1.1.4'

loop_
_geom_angle_atom_site_label_1
_geom_angle_atom_site_label_2
_geom_angle_atom_site_label_3
_geom_angle
_geom_angle_publ_flag
C1 V1 C2 36.85(6) yes
C1 V1 C3 61.08(6) yes
C1 V1 C4 61.53(6) yes
C1 V1 C5 37.52(6) yes
C1 V1 C11 124.04(7) yes
C1 V1 C12 132.62(7) yes
C1 V1 C13 156.66(7) yes
C1 V1 C14 166.02(7) yes
C1 V1 C15 138.39(7) yes
C2 V1 C3 36.27(6) yes
C2 V1 C4 60.97(7) yes
C2 V1 C5 61.51(6) yes
C2 V1 C11 111.67(7) yes
C2 V1 C12 100.48(6) yes
C2 V1 C13 120.24(7) yes
C2 V1 C14 155.92(7) yes
C2 V1 C15 148.69(7) yes
C3 V1 C4 36.35(7) yes
C3 V1 C5 60.74(7) yes
C3 V1 C11 127.57(7) yes
C3 V1 C12 97.60(6) yes
C3 V1 C13 97.25(7) yes
C3 V1 C14 125.85(7) yes
C3 V1 C15 158.11(7) yes
C4 V1 C5 36.30(7) yes
C4 V1 C11 161.67(7) yes
C4 V1 C12 125.88(7) yes
C4 V1 C13 106.97(7) yes
C4 V1 C14 115.60(7) yes
C4 V1 C15 150.30(7) yes
C5 V1 C11 158.11(7) yes
C5 V1 C12 158.27(7) yes
C5 V1 C13 141.19(7) yes
C5 V1 C14 131.71(7) yes
C5 V1 C15 139.46(7) yes
C11 V1 C12 36.25(6) yes
C11 V1 C13 60.69(6) yes
C11 V1 C14 63.45(6) yes
C11 V1 C15 38.87(7) yes
C12 V1 C13 35.53(6) yes
C12 V1 C14 60.93(6) yes
C12 V1 C15 62.18(6) yes
C13 V1 C14 35.83(6) yes
C13 V1 C15 61.62(6) yes
C14 V1 C15 38.61(6) yes
C2 V2 C3 36.90(13) yes
C2 V2 C4 64.22(14) yes
C2 V2 C5 58.64(12) yes
C2 V2 C12 98.5(3) yes
C2 V2 C13 132.4(4) yes
C2 V2 C14 154.3(4) yes
C3 V2 C4 43.49(12) yes
C3 V2 C5 64.06(11) yes
C3 V2 C12 110.3(4) yes
C3 V2 C13 124.4(4) yes
C3 V2 C14 162.2(5) yes
C4 V2 C5 37.04(11) yes
C4 V2 C12 153.1(4) yes
C4 V2 C13 142.6(5) yes
C4 V2 C14 139.7(5) yes
C5 V2 C12 150.4(4) yes
C5 V2 C13 168.9(4) yes
C5 V2 C14 130.7(4) yes
C12 V2 C13 37.95(11) yes
C12 V2 C14 62.58(11) yes
C13 V2 C14 39.65(10) yes
V1 C1 C2 73.39(10) yes
V1 C1 C5 72.04(9) yes
V1 C1 C6 122.41(12) yes
C2 C1 C5 107.80(15) no
C2 C1 C6 125.79(17) no
C5 C1 C6 126.35(17) no
V1 C2 C1 69.76(10) yes
V1 C2 C3 72.99(10) yes
V1 C2 C7 126.54(12) yes
V2 C2 C1 81.7(2) yes
V2 C2 C3 54.8(2) yes
V2 C2 C7 131.3(2) yes
C1 C2 C3 107.91(16) no
C1 C2 C7 125.95(17) no
C3 C2 C7 125.97(18) no
V1 C3 C2 70.75(10) yes
V1 C3 C4 71.59(10) yes
V1 C3 C8 130.40(14) yes
V2 C3 C2 88.3(3) yes
V2 C3 C4 68.1(2) yes
V2 C3 C8 117.0(3) yes
C2 C3 C4 108.37(16) no
C2 C3 C8 124.93(18) no
C4 C3 C8 126.10(18) no
V1 C4 C3 72.05(10) yes
V1 C4 C5 69.94(10) yes
V1 C4 C9 125.86(15) yes
V2 C4 C3 68.4(3) yes
V2 C4 C5 87.6(3) yes
V2 C4 C9 112.6(3) yes
C3 C4 C5 107.60(16) no
C3 C4 C9 126.0(2) no
C5 C4 C9 126.4(2) no
V1 C5 C1 70.45(9) yes
V1 C5 C4 73.76(10) yes
V1 C5 C10 124.12(13) yes
V2 C5 C1 82.2(2) yes
V2 C5 C4 55.3(2) yes
V2 C5 C10 129.2(2) yes
C1 C5 C4 108.32(16) no
C1 C5 C10 126.04(17) no
C4 C5 C10 125.56(18) no
V1 C11 C12 76.70(10) yes
V1 C11 C15 65.76(9) yes
V1 C11 C16 122.38(12) yes
C12 C11 C15 106.91(15) no
C12 C11 C16 127.11(17) no
C15 C11 C16 125.98(16) no
V1 C12 C11 67.04(9) yes
V1 C12 C13 73.00(10) yes
V1 C12 C17 130.35(12) yes
V2 C12 C11 84.8(2) yes
V2 C12 C13 59.9(2) yes
V2 C12 C17 124.9(2) yes
C11 C12 C13 108.26(15) no
C11 C12 C17 125.75(16) no
C13 C12 C17 125.71(16) no
V1 C13 C12 71.47(10) yes
V1 C13 C14 67.18(9) yes
V1 C13 C18 130.50(14) yes
V2 C13 C12 82.2(3) yes
V2 C13 C14 75.2(2) yes
V2 C13 C18 112.8(3) yes
C12 C13 C14 108.87(15) no
C12 C13 C18 125.17(17) no
C14 C13 C18 125.85(17) no
V1 C14 C13 76.98(10) yes
V1 C14 C15 65.17(9) yes
V1 C14 C19 121.63(13) yes
V2 C14 C13 65.2(2) yes
V2 C14 C15 84.4(3) yes
V2 C14 C19 114.5(2) yes
C13 C14 C15 106.78(15) no
C13 C14 C19 126.27(16) no
C15 C14 C19 126.93(17) no
V1 C15 C11 75.37(10) yes
V1 C15 C14 76.23(10) yes
V1 C15 C20 89.40(10) yes
C11 C15 C14 109.10(15) no
C11 C15 C20 121.62(15) no
C14 C15 C20 121.44(15) no
C1 C6 H6 111(2) no
C1 C6 H6' 111(2) no
C1 C6 H6" 110.3(17) no
H6 C6 H6' 102(3) no
H6 C6 H6" 108(3) no
H6' C6 H6" 115(3) no
C2 C7 H7 112.4(17) no
C2 C7 H7' 110(3) no
C2 C7 H7" 109(2) no
H7 C7 H7' 103(3) no
H7 C7 H7" 108(3) no
H7' C7 H7" 114(4) no
C3 C8 H8 110.7(15) no
C3 C8 H8' 112(2) no
C3 C8 H8" 113(2) no
H8 C8 H8' 103(2) no
H8 C8 H8" 112(2) no
H8' C8 H8" 106(3) no
C4 C9 H9 112(2) no
C4 C9 H9' 112(2) no
C4 C9 H9" 106.5(13) no
H9 C9 H9' 109(3) no
H9 C9 H9" 114(2) no
H9' C9 H9" 103(3) no
C5 C10 H10 112(2) no
C5 C10 H10' 110.1(19) no
C5 C10 H10" 109(2) no
H10 C10 H10' 106(3) no
H10 C10 H10" 105(3) no
H10' C10 H10" 114(3) no
C11 C16 H16 109.48 no
C11 C16 H16' 109.48 no
C11 C16 H16" 109.47 no
H16 C16 H16' 109.47 no
H16 C16 H16" 109.47 no
H16' C16 H16" 109.47 no
C12 C17 H17 113(2) no
C12 C17 H17' 111.1(15) no
C12 C17 H17" 111.2(16) no
H17 C17 H17' 108(2) no
H17 C17 H17" 110(2) no
H17' C17 H17" 102(2) no
C13 C18 H18 98.1(16) no
C13 C18 H18' 112.7(15) no
C13 C18 H18" 111.7(18) no
H18 C18 H18' 115(2) no
H18 C18 H18" 121(2) no
H18' C18 H18" 100(2) no
C14 C19 H19 109.49 no
C14 C19 H19' 109.47 no
C14 C19 H19" 109.48 no
H19 C19 H19' 109.45 no
H19 C19 H19" 109.48 no
H19' C19 H19" 109.45 no
C15 C20 H20 107.3(14) no
C15 C20 H20' 107.7(14) no
C15 C20 H20" 112.2(14) no
H20 C20 H20' 106.1(19) no
H20 C20 H20" 106.8(19) no
H20' C20 H20" 116(2) no
C22 C21 C26 113.87(14) no
C22 C21 B 126.71(14) yes
C26 C21 B 119.24(13) yes
F1 C22 C21 121.52(14) yes
F1 C22 C23 114.94(15) yes
C21 C22 C23 123.54(16) no
F2 C23 C22 120.17(17) yes
F2 C23 C24 120.10(15) yes
C22 C23 C24 119.73(17) no
F3 C24 C23 120.12(16) yes
F3 C24 C25 120.58(17) yes
C23 C24 C25 119.30(16) no
F4 C25 C24 120.16(15) yes
F4 C25 C26 120.71(15) yes
C24 C25 C26 119.11(17) no
F5 C26 C21 119.61(13) yes
F5 C26 C25 116.04(14) yes
C21 C26 C25 124.33(15) no
C28 C27 C32 113.23(14) no
C28 C27 B 126.62(13) yes
C32 C27 B 119.09(13) yes
F6 C28 C27 121.57(14) yes
F6 C28 C29 114.32(14) yes
C27 C28 C29 124.09(15) no
F7 C29 C28 120.17(15) yes
F7 C29 C30 120.21(15) yes
C28 C29 C30 119.62(16) no
F8 C30 C29 120.73(16) yes
F8 C30 C31 120.37(15) yes
C29 C30 C31 118.90(16) no
F9 C31 C30 120.20(15) yes
F9 C31 C32 120.44(15) yes
C30 C31 C32 119.35(15) no
F10 C32 C27 119.44(14) yes
F10 C32 C31 115.73(13) yes
C27 C32 C31 124.79(15) no
C34 C33 C38 113.51(14) no
C34 C33 B 126.85(13) yes
C38 C33 B 119.35(13) yes
F11 C34 C33 121.03(15) yes
F11 C34 C35 115.00(13) yes
C33 C34 C35 123.97(14) no
F12 C35 C34 120.56(15) yes
F12 C35 C36 119.85(16) yes
C34 C35 C36 119.58(15) no
F13 C36 C35 120.70(15) yes
F13 C36 C37 120.31(15) yes
C35 C36 C37 118.99(16) no
F14 C37 C36 120.10(15) yes
F14 C37 C38 120.62(14) yes
C36 C37 C38 119.28(15) no
F15 C38 C33 119.61(14) yes
F15 C38 C37 115.78(14) yes
C33 C38 C37 124.61(14) no
C40 C39 C44 113.09(14) no
C40 C39 B 127.15(14) yes
C44 C39 B 119.16(13) yes
F16 C40 C39 121.14(14) yes
F16 C40 C41 114.95(14) yes
C39 C40 C41 123.90(16) no
F17 C41 C40 120.40(17) yes
F17 C41 C42 119.69(15) yes
C40 C41 C42 119.91(16) no
F18 C42 C41 120.61(16) yes
F18 C42 C43 120.50(18) yes
C41 C42 C43 118.89(16) no
F19 C43 C42 120.26(16) yes
F19 C43 C44 120.37(16) yes
C42 C43 C44 119.36(18) no
F20 C44 C39 119.18(14) yes
F20 C44 C43 116.01(16) yes
C39 C44 C43 124.81(16) no
C21 B C27 112.95(12) yes
C21 B C33 102.40(12) yes
C21 B C39 113.91(12) yes
C27 B C33 115.13(12) yes
C27 B C39 99.62(12) yes
C33 B C39 113.41(12) yes

loop_
_geom_bond_atom_site_label_1
_geom_bond_atom_site_label_2
_geom_bond_distance
_geom_bond_publ_flag
V1 C1 2.2141(16) yes
V1 C2 2.2613(17) yes
V1 C3 2.2905(19) yes
V1 C4 2.2845(18) yes
V1 C5 2.2350(16) yes
V1 C11 2.2053(17) yes
V1 C12 2.3307(17) yes
V1 C13 2.3509(18) yes
V1 C14 2.2240(17) yes
V1 C15 2.0782(17) yes
V2 C2 2.359(7) yes
V2 C3 1.929(6) yes
V2 C4 1.924(4) yes
V2 C5 2.337(5) yes
V2 C12 2.302(6) yes
V2 C13 2.009(4) yes
V2 C14 2.140(5) yes
F1 C22 1.345(2) yes
F2 C23 1.346(2) yes
F3 C24 1.3430(19) yes
F4 C25 1.342(2) yes
F5 C26 1.3467(19) yes
F6 C28 1.3514(18) yes
F7 C29 1.340(2) yes
F8 C30 1.339(2) yes
F9 C31 1.3452(19) yes
F10 C32 1.3555(19) yes
F11 C34 1.3473(18) yes
F12 C35 1.342(2) yes
F13 C36 1.339(2) yes
F14 C37 1.3436(19) yes
F15 C38 1.3515(18) yes
F16 C40 1.352(2) yes
F17 C41 1.343(2) yes
F18 C42 1.343(2) yes
F19 C43 1.346(2) yes
F20 C44 1.3475(19) yes
C1 C2 1.415(3) no
C1 C5 1.431(2) no
C1 C6 1.507(3) no
C2 C7 1.497(3) no
C2 C3 1.417(3) no
C3 C4 1.427(3) no
C3 C8 1.496(3) no
C4 C5 1.409(3) no
C4 C9 1.492(3) no
C5 C10 1.495(3) no
C11 C15 1.430(3) no
C11 C12 1.416(2) no
C11 C16 1.497(3) no
C12 C13 1.429(2) no
C12 C17 1.494(3) no
C13 C18 1.501(3) no
C13 C14 1.413(3) no
C14 C19 1.506(3) no
C14 C15 1.429(2) no
C15 C20 1.490(3) no
C6 H6" 0.99(3) no
C6 H6 0.92(3) no
C6 H6' 0.92(5) no
C7 H7' 0.88(4) no
C7 H7" 0.96(3) no
C7 H7 1.02(3) no
C8 H8 0.92(2) no
C8 H8' 1.03(4) no
C8 H8" 0.95(3) no
C9 H9 1.03(4) no
C9 H9" 0.87(2) no
C9 H9' 1.05(4) no
C10 H10 0.92(3) no
C10 H10' 1.00(3) no
C10 H10" 0.92(4) no
C16 H16" 0.9801 no
C16 H16 0.9800 no
C16 H16' 0.9800 no
C17 H17" 0.94(3) no
C17 H17 0.96(3) no
C17 H17' 0.89(2) no
C18 H18' 1.04(3) no
C18 H18 0.96(3) no
C18 H18" 1.03(3) no
C19 H19 0.9799 no
C19 H19' 0.9802 no
C19 H19" 0.9800 no
C20 H20' 0.93(2) no
C20 H20" 0.98(2) no
C20 H20 1.04(3) no
C21 C22 1.383(2) no
C21 C26 1.395(2) no
C21 B 1.649(2) yes
C22 C23 1.394(2) no
C23 C24 1.375(3) no
C24 C25 1.374(3) no
C25 C26 1.383(2) no
C27 C28 1.391(2) no
C27 C32 1.389(2) no
C27 B 1.658(2) yes
C28 C29 1.387(2) no
C29 C30 1.377(2) no
C30 C31 1.377(3) no
C31 C32 1.380(2) no
C33 C34 1.385(2) no
C33 C38 1.392(2) no
C33 B 1.650(2) yes
C34 C35 1.392(2) no
C35 C36 1.381(2) no
C36 C37 1.375(2) no
C37 C38 1.384(2) no
C39 C40 1.387(2) no
C39 C44 1.395(2) no
C39 B 1.655(2) yes
C40 C41 1.386(2) no
C41 C42 1.376(3) no
C42 C43 1.370(3) no
C43 C44 1.378(2) no

loop_
_geom_contact_atom_site_label_1
_geom_contact_atom_site_label_2
_geom_contact_distance
_geom_contact_site_symmetry_2
_geom_contact_publ_flag
V1 H20 2.08(3) . no
V1 H20' 3.13(2) . no
V1 H20" 3.18(2) . no
V2 H20 2.71(3) . no
F1 F20 2.8879(16) . no
F1 F2 2.6383(15) . no
F1 F15 2.8136(16) . no
F1 C17 3.304(2) 2_565 no
F1 C39 2.8572(18) . no
F1 C44 2.871(2) . no
F2 F3 2.7240(19) . no
F2 C17 3.266(2) 1_665 no
F2 C43 3.319(2) 2_675 no
F2 F19 3.0771(17) 2_675 no
F2 F1 2.6383(15) . no
F3 F4 2.7319(17) . no
F3 F2 2.7240(19) . no
F3 F9 2.7041(16) 1_565 no
F4 F3 2.7319(17) . no
F4 C10 3.132(3) 1_565 no
F4 F5 2.6614(15) . no
F5 F6 2.7728(15) . no
F5 C33 3.1933(18) . no
F5 C28 3.001(2) . no
F5 C27 2.9050(18) . no
F5 F4 2.6614(15) . no
F5 C34 3.2058(19) . no
F5 F11 2.8863(15) . no
F6 F20 2.7770(14) . no
F6 C8 3.356(3) 1_665 no
F6 F5 2.7728(15) . no
F6 C26 2.743(2) . no
F6 F7 2.6180(15) . no
F6 C21 2.8348(19) . no
F7 F13 2.8197(15) 1_655 no
F7 F8 2.7363(16) . no
F7 C3 3.117(2) 2_666 no
F7 C4 3.156(2) 2_666 no
F7 F6 2.6180(15) . no
F8 F9 2.7306(17) . no
F8 C7 3.273(2) 2_666 no
F8 C1 3.136(2) 2_666 no
F8 C2 3.1117(19) 2_666 no
F8 C7 3.164(3) 1_655 no
F8 F7 2.7363(16) . no
F9 F8 2.7306(17) . no
F9 F3 2.7041(16) 1_545 no
F9 F10 2.6507(15) . no
F9 F18 3.0649(15) 2_665 no
F10 C20 3.327(2) . no
F10 F16 2.8640(14) . no
F10 F11 2.8223(14) . no
F10 C34 3.0072(19) . no
F10 C33 2.9376(18) . no
F10 C40 3.1069(18) . no
F10 F9 2.6507(15) . no
F10 C39 3.1148(17) . no
F11 F5 2.8863(15) . no
F11 C10 3.194(2) 2_666 no
F11 C32 2.8852(19) . no
F11 C27 2.8789(19) . no
F11 F12 2.6446(16) . no
F11 F10 2.8223(14) . no
F11 C6 3.311(2) . no
F12 F11 2.6446(16) . no
F12 F13 2.7320(16) . no
F13 C29 2.991(2) 1_455 no
F13 F17 2.8474(16) 2_565 no
F13 F14 2.7242(16) . no
F13 F12 2.7320(16) . no
F13 F7 2.8197(15) 1_455 no
F14 F13 2.7242(16) . no
F14 C15 3.3480(19) 2_565 no
F14 F15 2.6569(15) . no
F14 F19 3.0655(17) 1_455 no
F15 C19 3.292(2) 1_565 no
F15 F14 2.6569(15) . no
F15 F16 2.8076(14) . no
F15 C11 3.2127(18) 2_565 no
F15 F1 2.8136(16) . no
F15 C40 3.010(2) . no
F15 C21 3.1563(19) . no
F15 C12 3.1986(18) 2_565 no
F15 C39 2.928(2) . no
F15 C22 3.143(2) . no
F16 C33 2.8422(17) . no
F16 C38 2.7800(19) . no
F16 F10 2.8640(14) . no
F16 F17 2.6374(15) . no
F16 F15 2.8076(14) . no
F16 C16 3.153(2) . no
F17 F18 2.726(2) . no
F17 F13 2.8474(16) 2_565 no
F17 C36 3.328(2) 2_565 no
F17 F16 2.6374(15) . no
F18 C31 3.0312(19) 2_665 no
F18 F19 2.7307(18) . no
F18 F17 2.726(2) . no
F18 F9 3.0649(15) 2_665 no
F18 C32 3.154(2) 2_665 no
F19 F18 2.7307(18) . no
F19 F20 2.6501(16) . no
F19 F2 3.0771(17) 2_675 no
F19 F14 3.0655(17) 1_655 no
F19 C20 3.052(2) 2_665 no
F20 F1 2.8879(16) . no
F20 F6 2.7770(14) . no
F20 F19 2.6501(16) . no
F20 C22 3.015(2) . no
F20 C21 2.9227(19) . no
F20 C27 3.0630(18) . no
F20 C28 2.9859(18) . no
F20 C18 2.971(3) 1_665 no
F1 H17" 2.46(3) 2_565 no
F2 H17' 2.67(2) 1_665 no
F2 H20" 2.70(2) 1_565 no
F4 H10" 2.60(4) 1_565 no
F6 H8' 2.51(4) 1_665 no
F7 H8 2.80(2) 2_666 no
F8 H6" 2.74(3) 2_666 no
F8 H7" 2.64(3) 2_666 no
F8 H7" 2.75(4) 1_655 no
F9 H6" 2.79(3) 2_666 no
F10 H16' 2.6605 . no
F10 H20' 2.58(2) . no
F11 H10 2.42(3) 2_666 no
F11 H6 2.70(4) . no
F15 H19" 2.8549 1_565 no
F15 H17" 2.84(3) 2_565 no
F16 H16' 2.6084 . no
F16 H16 2.6695 2_565 no
F16 H16 2.8346 . no
F19 H20' 2.78(2) 2_665 no
F19 H20" 2.70(2) 2_665 no
F20 H18' 2.56(3) 1_665 no
F20 H18" 2.82(3) 1_665 no
C1 F8 3.136(2) 2_666 no
C1 C30 3.319(2) 2_666 no
C2 F8 3.1117(19) 2_666 no
C3 F7 3.117(2) 2_666 no
C4 F7 3.156(2) 2_666 no
C4 C29 3.456(2) 2_666 no
C5 C29 3.436(2) 2_666 no
C5 C30 3.504(2) 2_666 no
C6 F11 3.311(2) . no
C7 F8 3.273(2) 2_666 no
C7 F8 3.164(3) 1_455 no
C8 C24 3.479(3) 1_445 no
C8 C25 3.465(3) 1_445 no
C8 F6 3.356(3) 1_445 no
C10 F11 3.194(2) 2_666 no
C10 F4 3.132(3) 1_545 no
C10 C25 3.593(3) 1_545 no
C11 F15 3.2127(18) 2_565 no
C12 F15 3.1986(18) 2_565 no
C15 F14 3.3481(19) 2_565 no
C16 F16 3.153(2) . no
C17 F1 3.304(2) 2_565 no
C17 F2 3.266(2) 1_445 no
C17 C41 3.598(3) 2_565 no
C18 F20 2.971(3) 1_445 no
C19 F15 3.292(2) 1_545 no
C20 F10 3.327(2) . no
C20 F19 3.052(2) 2_665 no
C21 F6 2.8348(19) . no
C21 F20 2.9227(19) . no
C21 F15 3.1563(19) . no
C22 F20 3.015(2) . no
C22 C44 3.378(2) . no
C22 F15 3.143(2) . no
C24 C8 3.479(3) 1_665 no
C25 C10 3.593(3) 1_565 no
C25 C8 3.465(3) 1_665 no
C26 C28 3.329(2) . no
C26 F6 2.743(2) . no
C27 F5 2.9050(18) . no
C27 F11 2.8789(19) . no
C27 F20 3.0630(18) . no
C28 F20 2.9859(18) . no
C28 C26 3.329(2) . no
C28 C44 3.520(2) . no
C28 F5 3.001(2) . no
C29 F13 2.991(2) 1_655 no
C29 C5 3.436(2) 2_666 no
C29 C4 3.456(2) 2_666 no
C30 C1 3.319(2) 2_666 no
C30 C5 3.504(2) 2_666 no
C31 F18 3.0312(19) 2_665 no
C32 F11 2.8852(19) . no
C32 C34 3.419(2) . no
C32 F18 3.154(2) 2_665 no
C32 C40 3.580(2) . no
C33 F10 2.9376(18) . no
C33 F16 2.8422(17) . no
C33 F5 3.1933(18) . no
C34 C32 3.419(2) . no
C34 F10 3.0072(19) . no
C34 F5 3.2058(19) . no
C36 F17 3.328(2) 2_565 no
C38 F16 2.7800(19) . no
C38 C40 3.348(2) . no
C39 F15 2.928(2) . no
C39 F10 3.1148(17) . no
C39 F1 2.8572(18) . no
C40 C38 3.348(2) . no
C40 C32 3.580(2) . no
C40 F10 3.1069(18) . no
C40 F15 3.010(2) . no
C41 C42 3.530(3) 2_665 no
C41 C17 3.598(3) 2_565 no
C42 C41 3.530(3) 2_665 no
C42 C42 3.334(3) 2_665 no
C43 F2 3.319(2) 2_675 no
C44 C28 3.520(2) . no
C44 F1 2.871(2) . no
C44 C22 3.378(2) . no
C1 H20 2.90(3) . no
C5 H20 2.86(3) . no
C6 H7' 2.95(5) . no
C6 H10' 2.89(3) . no
C7 H8" 2.92(4) . no
C7 H17 3.09(3) . no
C7 H6 3.00(4) . no
C8 H9' 2.92(4) . no
C8 H18' 2.95(3) . no
C8 H7 2.89(3) . no
C9 H10" 2.82(4) . no
C9 H8' 2.92(4) . no
C10 H9 2.88(4) . no
C10 H6' 2.90(4) . no
C10 H20 3.05(3) . no
C13 H19" 3.0885 2_555 no
C14 H19" 2.8925 2_555 no
C16 H20' 2.82(2) . no
C16 H17 2.97(3) . no
C17 H16" 2.8894 . no
C17 H7 2.99(3) . no
C17 H18' 2.91(3) . no
C17 H8" 3.07(3) . no
C18 H17' 2.86(2) . no
C18 H8' 3.02(3) . no
C18 H19 3.0915 . no
C19 H20" 2.87(2) . no
C19 H18" 2.96(3) . no
C20 H16' 2.7933 . no
C20 H19' 2.7936 . no
C22 H19' 3.0895 1_565 no
C23 H17' 3.01(2) 1_665 no
C23 H19' 2.8430 1_565 no
C24 H8" 2.76(4) 1_665 no
C25 H10" 2.90(4) 1_565 no
C25 H8" 3.07(4) 1_665 no
C30 H6" 3.08(3) 2_666 no
C37 H19 3.0465 1_565 no
H6 F11 2.70(4) . no
H6 C7 3.00(4) . no
H6 H7' 2.54(6) . no
H6' C10 2.90(4) . no
H6' H10' 2.33(5) . no
H6" F8 2.74(3) 2_666 no
H6" F9 2.79(3) 2_666 no
H6" C30 3.08(3) 2_666 no
H7 C8 2.89(3) . no
H7 C17 2.99(3) . no
H7 H8" 2.37(5) . no
H7 H17 2.36(4) . no
H7' C6 2.95(5) . no
H7' H6 2.54(6) . no
H7" F8 2.75(4) 1_455 no
H7" F8 2.64(3) 2_666 no
H7" H7" 2.48(5) 2_566 no
H8 F7 2.80(2) 2_666 no
H8' F6 2.51(4) 1_445 no
H8' C9 2.92(4) . no
H8' C18 3.02(3) . no
H8' H9' 2.33(6) . no
H8' H18' 2.32(4) . no
H8" C7 2.92(4) . no
H8" C17 3.07(3) . no
H8" C24 2.76(4) 1_445 no
H8" C25 3.07(4) 1_445 no
H8" H17' 2.45(4) . no
H8" H7 2.37(5) . no
H9 C10 2.88(4) . no
H9 H10" 2.28(5) . no
H9' C8 2.92(4) . no
H9' H8' 2.33(6) . no
H10 F11 2.42(3) 2_666 no
H10' H6' 2.33(5) . no
H10' C6 2.89(3) . no
H10" C25 2.90(4) 1_545 no
H10" F4 2.60(4) 1_545 no
H10" C9 2.82(4) . no
H10" H9 2.28(5) . no
H16 F16 2.6695 2_565 no
H16 F16 2.8346 . no
H16' F10 2.6605 . no
H16' H20' 2.2482 . no
H16' F16 2.6084 . no
H16' C20 2.7933 . no
H16" H17 2.3928 . no
H16" C17 2.8894 . no
H17 C16 2.97(3) . no
H17 H7 2.36(4) . no
H17 C7 3.09(3) . no
H17 H16" 2.3928 . no
H17' C18 2.86(2) . no
H17' F2 2.67(2) 1_445 no
H17' H18' 2.34(3) . no
H17' C23 3.01(2) 1_445 no
H17' H8" 2.45(4) . no
H17" F1 2.46(3) 2_565 no
H17" F15 2.84(3) 2_565 no
H18' C8 2.95(3) . no
H18' F20 2.56(3) 1_445 no
H18' H17' 2.34(3) . no
H18' H8' 2.32(4) . no
H18' C17 2.91(3) . no
H18" C19 2.96(3) . no
H18" H19 2.5679 . no
H18" F20 2.82(3) 1_445 no
H19 H18" 2.5679 . no
H19 C18 3.0915 . no
H19 C37 3.0465 1_545 no
H19' C23 2.8430 1_545 no
H19' H20" 2.2176 . no
H19' C20 2.7936 . no
H19' C22 3.0895 1_545 no
H19" C14 2.8925 2_555 no
H19" F15 2.8549 1_545 no
H19" C13 3.0885 2_555 no
H20 C1 2.90(3) . no
H20 C5 2.86(3) . no
H20 C10 3.05(3) . no
H20 V1 2.08(3) . no
H20 V2 2.71(3) . no
H20' C16 2.82(2) . no
H20' V1 3.13(2) . no
H20' F10 2.58(2) . no
H20' F19 2.78(2) 2_665 no
H20' H16' 2.2482 . no
H20" F2 2.70(2) 1_545 no
H20" V1 3.18(2) . no
H20" F19 2.70(2) 2_665 no
H20" C19 2.87(2) . no
H20" H19' 2.2176 . no

loop_
_geom_hbond_atom_site_label_D
_geom_hbond_atom_site_label_H
_geom_hbond_atom_site_label_A
_geom_hbond_distance_DH
_geom_hbond_distance_HA
_geom_hbond_distance_DA
_geom_hbond_angle_DHA
_geom_hbond_site_symmetry_A
_geom_hbond_publ_flag
C8 H8' F6 1.03(4) 2.51(4) 3.356(3) 139(2) 1_445 yes
C10 H10 F11 0.92(3) 2.42(3) 3.194(2) 142(3) 2_666 yes
C17 H17" F1 0.94(3) 2.46(3) 3.304(2) 150(2) 2_565 yes

loop_
_geom_torsion_atom_site_label_1
_geom_torsion_atom_site_label_2
_geom_torsion_atom_site_label_3
_geom_torsion_atom_site_label_4
_geom_torsion
_geom_torsion_publ_flag
C2 V1 C1 C5 115.60(14) no
C2 V1 C1 C6 -122.2(2) no
C3 V1 C1 C2 -36.99(10) no
C3 V1 C1 C5 78.61(11) no
C3 V1 C1 C6 -159.23(18) no
C4 V1 C1 C2 -78.65(11) no
C4 V1 C1 C5 36.95(10) no
C4 V1 C1 C6 159.11(18) no
C5 V1 C1 C2 -115.60(14) no
C5 V1 C1 C6 122.2(2) no
C11 V1 C1 C2 80.88(12) no
C11 V1 C1 C5 -163.52(10) no
C11 V1 C1 C6 -41.36(18) no
C12 V1 C1 C2 35.38(13) no
C12 V1 C1 C5 150.97(11) no
C12 V1 C1 C6 -86.87(17) no
C13 V1 C1 C2 -13.4(2) no
C13 V1 C1 C5 102.20(18) no
C13 V1 C1 C6 -135.64(18) no
C15 V1 C1 C2 130.02(12) no
C15 V1 C1 C5 -114.38(13) no
C15 V1 C1 C6 7.8(2) no
C1 V1 C2 C3 -117.10(15) no
C1 V1 C2 C7 120.4(2) no
C3 V1 C2 C1 117.10(15) no
C3 V1 C2 C7 -122.5(2) no
C4 V1 C2 C1 80.30(11) no
C4 V1 C2 C3 -36.81(10) no
C4 V1 C2 C7 -159.33(19) no
C5 V1 C2 C1 38.67(10) no
C5 V1 C2 C3 -78.43(11) no
C5 V1 C2 C7 159.04(19) no
C11 V1 C2 C1 -118.31(10) no
C11 V1 C2 C3 124.58(11) no
C11 V1 C2 C7 2.06(19) no
C12 V1 C2 C1 -154.32(10) no
C12 V1 C2 C3 88.57(11) no
C12 V1 C2 C7 -33.95(18) no
C13 V1 C2 C1 173.90(10) no
C13 V1 C2 C3 56.80(12) no
C13 V1 C2 C7 -65.73(19) no
C14 V1 C2 C1 168.54(15) no
C14 V1 C2 C3 51.4(2) no
C14 V1 C2 C7 -71.1(3) no
C15 V1 C2 C1 -101.84(15) no
C15 V1 C2 C3 141.05(14) no
C15 V1 C2 C7 18.5(2) no
C1 V1 C3 C2 37.58(10) no
C1 V1 C3 C4 -80.32(11) no
C1 V1 C3 C8 157.5(2) no
C2 V1 C3 C4 -117.90(15) no
C2 V1 C3 C8 119.9(2) no
C4 V1 C3 C2 117.90(15) no
C4 V1 C3 C8 -122.1(2) no
C5 V1 C3 C2 80.76(11) no
C5 V1 C3 C4 -37.14(10) no
C5 V1 C3 C8 -159.3(2) no
C11 V1 C3 C2 -74.87(12) no
C11 V1 C3 C4 167.23(10) no
C11 V1 C3 C8 45.1(2) no
C12 V1 C3 C2 -97.38(11) no
C12 V1 C3 C4 144.71(11) no
C12 V1 C3 C8 22.6(2) no
C13 V1 C3 C2 -133.22(11) no
C13 V1 C3 C4 108.87(11) no
C13 V1 C3 C8 -13.3(2) no
C14 V1 C3 C2 -156.83(10) no
C14 V1 C3 C4 85.27(12) no
C14 V1 C3 C8 -36.9(2) no
C15 V1 C3 C2 -118.8(2) no
C15 V1 C3 C4 123.3(2) no
C15 V1 C3 C8 1.1(3) no
C1 V1 C4 C3 78.97(11) no
C1 V1 C4 C5 -38.19(10) no
C1 V1 C4 C9 -159.2(2) no
C2 V1 C4 C3 36.72(10) no
C2 V1 C4 C5 -80.45(11) no
C2 V1 C4 C9 158.6(2) no
C3 V1 C4 C5 -117.17(15) no
C3 V1 C4 C9 121.9(2) no
C5 V1 C4 C3 117.17(15) no
C5 V1 C4 C9 -121.0(3) no
C12 V1 C4 C3 -44.97(13) no
C12 V1 C4 C5 -162.14(10) no
C12 V1 C4 C9 76.9(2) no
C13 V1 C4 C3 -78.93(11) no
C13 V1 C4 C5 163.90(11) no
C13 V1 C4 C9 42.9(2) no
C14 V1 C4 C3 -116.40(11) no
C14 V1 C4 C5 126.43(11) no
C14 V1 C4 C9 5.5(2) no
C15 V1 C4 C3 -141.03(14) no
C15 V1 C4 C5 101.80(16) no
C15 V1 C4 C9 -19.2(3) no
C1 V1 C5 C4 116.80(15) no
C1 V1 C5 C10 -120.9(2) no
C2 V1 C5 C1 -37.98(10) no
C2 V1 C5 C4 78.82(12) no
C2 V1 C5 C10 -158.88(19) no
C3 V1 C5 C1 -79.61(11) no
C3 V1 C5 C4 37.19(11) no
C3 V1 C5 C10 159.49(19) no
C4 V1 C5 C1 -116.80(15) no
C4 V1 C5 C10 122.3(2) no
C11 V1 C5 C1 39.1(2) no
C11 V1 C5 C4 155.89(17) no
C11 V1 C5 C10 -81.8(3) no
C12 V1 C5 C1 -74.6(2) no
C12 V1 C5 C4 42.2(2) no
C12 V1 C5 C10 164.46(18) no
C13 V1 C5 C1 -141.84(12) no
C13 V1 C5 C4 -25.04(16) no
C13 V1 C5 C10 97.26(19) no
C14 V1 C5 C1 166.82(11) no
C14 V1 C5 C4 -76.38(13) no
C14 V1 C5 C10 45.9(2) no
C15 V1 C5 C1 111.47(13) no
C15 V1 C5 C4 -131.73(13) no
C15 V1 C5 C10 -9.4(2) no
C1 V1 C11 C12 -117.42(11) no
C1 V1 C11 C15 126.84(11) no
C1 V1 C11 C16 8.33(19) no
C2 V1 C11 C12 -77.84(11) no
C2 V1 C11 C15 166.42(10) no
C2 V1 C11 C16 47.91(17) no
C3 V1 C11 C12 -39.92(13) no
C3 V1 C11 C15 -155.66(10) no
C3 V1 C11 C16 85.82(17) no
C5 V1 C11 C12 -145.02(17) no
C5 V1 C11 C15 99.2(2) no
C5 V1 C11 C16 -19.3(3) no
C12 V1 C11 C15 -115.74(14) no
C12 V1 C11 C16 125.7(2) no
C13 V1 C11 C12 35.64(10) no
C13 V1 C11 C15 -80.10(11) no
C13 V1 C11 C16 161.39(18) no
C14 V1 C11 C12 76.28(10) no
C14 V1 C11 C15 -39.46(10) no
C14 V1 C11 C16 -157.97(17) no
C15 V1 C11 C12 115.74(14) no
C15 V1 C11 C16 -118.51(19) no
C1 V1 C12 C11 91.82(12) no
C1 V1 C12 C13 -149.15(11) no
C1 V1 C12 C17 -26.4(2) no
C2 V1 C12 C11 112.50(11) no
C2 V1 C12 C13 -128.48(10) no
C2 V1 C12 C17 -5.72(18) no
C3 V1 C12 C11 149.13(10) no
C3 V1 C12 C13 -91.85(11) no
C3 V1 C12 C17 30.91(18) no
C4 V1 C12 C11 174.13(10) no
C4 V1 C12 C13 -66.85(12) no
C4 V1 C12 C17 55.91(19) no
C5 V1 C12 C11 144.75(18) no
C5 V1 C12 C13 -96.2(2) no
C5 V1 C12 C17 26.5(3) no
C11 V1 C12 C13 119.02(14) no
C11 V1 C12 C17 -118.2(2) no
C13 V1 C12 C11 -119.02(14) no
C13 V1 C12 C17 122.8(2) no
C14 V1 C12 C11 -83.87(11) no
C14 V1 C12 C13 35.15(10) no
C14 V1 C12 C17 157.91(19) no
C15 V1 C12 C11 -39.73(10) no
C15 V1 C12 C13 79.30(11) no
C15 V1 C12 C17 -157.94(19) no
C1 V1 C13 C12 72.26(19) no
C1 V1 C13 C14 -167.01(16) no
C1 V1 C13 C18 -48.6(3) no
C2 V1 C13 C12 63.00(12) no
C2 V1 C13 C14 -176.26(10) no
C2 V1 C13 C18 -57.8(2) no
C3 V1 C13 C12 92.94(11) no
C3 V1 C13 C14 -146.33(10) no
C3 V1 C13 C18 -27.89(19) no
C4 V1 C13 C12 128.84(10) no
C4 V1 C13 C14 -110.43(11) no
C4 V1 C13 C18 8.01(19) no
C5 V1 C13 C12 144.03(11) no
C5 V1 C13 C14 -95.24(13) no
C5 V1 C13 C18 23.2(2) no
C11 V1 C13 C12 -36.37(10) no
C11 V1 C13 C14 84.36(11) no
C11 V1 C13 C18 -157.2(2) no
C12 V1 C13 C14 120.73(14) no
C12 V1 C13 C18 -120.8(2) no
C14 V1 C13 C12 -120.73(14) no
C14 V1 C13 C18 118.4(2) no
C15 V1 C13 C12 -81.01(11) no
C15 V1 C13 C14 39.72(10) no
C15 V1 C13 C18 158.2(2) no
C2 V1 C14 C13 7.9(2) no
C2 V1 C14 C15 123.61(17) no
C2 V1 C14 C19 -116.88(19) no
C3 V1 C14 C13 42.73(13) no
C3 V1 C14 C15 158.41(11) no
C3 V1 C14 C19 -82.08(17) no
C4 V1 C14 C13 83.65(11) no
C4 V1 C14 C15 -160.67(11) no
C4 V1 C14 C19 -41.16(17) no
C5 V1 C14 C13 123.29(11) no
C5 V1 C14 C15 -121.03(12) no
C5 V1 C14 C19 -1.51(19) no
C11 V1 C14 C13 -75.95(11) no
C11 V1 C14 C15 39.73(10) no
C11 V1 C14 C19 159.24(17) no
C12 V1 C14 C13 -34.86(10) no
C12 V1 C14 C15 80.83(11) no
C12 V1 C14 C19 -159.66(17) no
C13 V1 C14 C15 115.68(14) no
C13 V1 C14 C19 -124.81(19) no
C15 V1 C14 C13 -115.68(14) no
C15 V1 C14 C19 119.51(19) no
C1 V1 C15 C11 -86.93(13) no
C1 V1 C15 C14 158.72(11) no
C1 V1 C15 C20 36.06(15) no
C2 V1 C15 C11 -24.82(18) no
C2 V1 C15 C14 -139.17(13) no
C2 V1 C15 C20 98.17(16) no
C3 V1 C15 C11 61.2(2) no
C3 V1 C15 C14 -53.1(2) no
C3 V1 C15 C20 -175.81(17) no
C4 V1 C15 C11 151.39(14) no
C4 V1 C15 C14 37.05(19) no
C4 V1 C15 C20 -85.61(17) no
C5 V1 C15 C11 -145.52(12) no
C5 V1 C15 C14 100.14(13) no
C5 V1 C15 C20 -22.52(16) no
C11 V1 C15 C14 -114.35(14) no
C11 V1 C15 C20 122.99(15) no
C12 V1 C15 C11 37.04(9) no
C12 V1 C15 C14 -77.31(11) no
C12 V1 C15 C20 160.03(12) no
C13 V1 C15 C11 77.50(10) no
C13 V1 C15 C14 -36.84(10) no
C13 V1 C15 C20 -159.50(12) no
C14 V1 C15 C11 114.35(14) no
C14 V1 C15 C20 -122.66(15) no
V1 C1 C2 C3 63.45(12) no
V1 C1 C2 C7 -121.09(17) no
C5 C1 C2 V1 -64.29(11) no
C5 C1 C2 C3 -0.84(18) no
C5 C1 C2 C7 174.62(16) no
C6 C1 C2 V1 118.32(17) no
C6 C1 C2 C3 -178.22(17) no
C6 C1 C2 C7 -2.8(3) no
V1 C1 C5 C4 -64.52(12) no
V1 C1 C5 C10 118.54(18) no
C2 C1 C5 V1 65.19(11) no
C2 C1 C5 C4 0.67(18) no
C2 C1 C5 C10 -176.28(17) no
C6 C1 C5 V1 -117.45(18) no
C6 C1 C5 C4 178.03(17) no
C6 C1 C5 C10 1.1(3) no
V1 C2 C3 C4 62.07(12) no
V1 C2 C3 C8 -126.40(19) no
C1 C2 C3 V1 -61.37(11) no
C1 C2 C3 C4 0.70(19) no
C1 C2 C3 C8 172.23(18) no
C7 C2 C3 V1 123.17(17) no
C7 C2 C3 C4 -174.76(17) no
C7 C2 C3 C8 -3.2(3) no
V1 C3 C4 C5 61.25(12) no
V1 C3 C4 C9 -121.7(2) no
C2 C3 C4 V1 -61.53(12) no
C2 C3 C4 C5 -0.28(19) no
C2 C3 C4 C9 176.75(19) no
C8 C3 C4 V1 127.06(19) no
C8 C3 C4 C5 -171.69(18) no
C8 C3 C4 C9 5.3(3) no
V1 C4 C5 C1 62.38(11) no
V1 C4 C5 C10 -120.66(18) no
C3 C4 C5 V1 -62.62(12) no
C3 C4 C5 C1 -0.24(19) no
C3 C4 C5 C10 176.72(17) no
C9 C4 C5 V1 120.4(2) no
C9 C4 C5 C1 -177.26(19) no
C9 C4 C5 C10 -0.3(3) no
V1 C11 C12 C13 -61.71(12) no
V1 C11 C12 C17 124.16(17) no
C15 C11 C12 V1 59.15(11) no
C15 C11 C12 C13 -2.56(18) no
C15 C11 C12 C17 -176.70(16) no
C16 C11 C12 V1 -120.74(18) no
C16 C11 C12 C13 177.55(16) no
C16 C11 C12 C17 3.4(3) no
V1 C11 C15 C14 69.46(11) no
V1 C11 C15 C20 -80.01(14) no
C12 C11 C15 V1 -66.38(11) no
C12 C11 C15 C14 3.08(18) no
C12 C11 C15 C20 -146.39(15) no
C16 C11 C15 V1 113.51(17) no
C16 C11 C15 C14 -177.03(16) no
C16 C11 C15 C20 33.5(2) no
V1 C12 C13 C14 -56.85(12) no
V1 C12 C13 C18 126.99(19) no
C11 C12 C13 V1 57.98(11) no
C11 C12 C13 C14 1.12(19) no
C11 C12 C13 C18 -175.04(18) no
C17 C12 C13 V1 -127.88(17) no
C17 C12 C13 C14 175.26(16) no
C17 C12 C13 C18 -0.9(3) no
V1 C13 C14 C15 -58.68(11) no
V1 C13 C14 C19 119.87(18) no
C12 C13 C14 V1 59.46(12) no
C12 C13 C14 C15 0.78(18) no
C12 C13 C14 C19 179.33(17) no
C18 C13 C14 V1 -124.42(19) no
C18 C13 C14 C15 176.91(18) no
C18 C13 C14 C19 -4.5(3) no
V1 C14 C15 C11 -68.90(11) no
V1 C14 C15 C20 80.64(14) no
C13 C14 C15 V1 66.50(12) no
C13 C14 C15 C11 -2.39(18) no
C13 C14 C15 C20 147.15(16) no
C19 C14 C15 V1 -112.04(18) no
C19 C14 C15 C11 179.07(17) no
C19 C14 C15 C20 -31.4(3) no
C26 C21 C22 F1 -178.86(15) no
C26 C21 C22 C23 1.3(2) no
B C21 C22 F1 -3.8(3) no
B C21 C22 C23 176.35(16) no
C22 C21 C26 F5 178.03(15) no
C22 C21 C26 C25 -3.8(3) no
B C21 C26 F5 2.5(2) no
B C21 C26 C25 -179.34(16) no
C22 C21 B C27 134.51(16) no
C22 C21 B C33 -101.07(18) no
C22 C21 B C39 21.8(2) no
C26 C21 B C27 -50.6(2) no
C26 C21 B C33 73.78(17) no
C26 C21 B C39 -163.36(14) no
F1 C22 C23 F2 2.0(2) no
F1 C22 C23 C24 -178.58(16) no
C21 C22 C23 F2 -178.16(16) no
C21 C22 C23 C24 1.3(3) no
F2 C23 C24 F3 -2.6(3) no
F2 C23 C24 C25 177.97(17) no
C22 C23 C24 F3 177.93(17) no
C22 C23 C24 C25 -1.5(3) no
F3 C24 C25 F4 -1.7(3) no
F3 C24 C25 C26 179.68(17) no
C23 C24 C25 F4 177.74(17) no
C23 C24 C25 C26 -0.9(3) no
F4 C25 C26 F5 3.3(2) no
F4 C25 C26 C21 -174.84(16) no
C24 C25 C26 F5 -178.02(16) no
C24 C25 C26 C21 3.8(3) no
C32 C27 C28 F6 179.61(13) no
C32 C27 C28 C29 1.0(2) no
B C27 C28 F6 11.6(2) no
B C27 C28 C29 -167.01(15) no
C28 C27 C32 F10 -178.11(13) no
C28 C27 C32 C31 -0.7(2) no
B C27 C32 F10 -9.1(2) no
B C27 C32 C31 168.37(15) no
C28 C27 B C21 -22.4(2) no
C28 C27 B C33 -139.57(15) no
C28 C27 B C39 98.79(17) no
C32 C27 B C21 170.16(14) no
C32 C27 B C33 53.02(18) no
C32 C27 B C39 -68.63(17) no
F6 C28 C29 F7 0.7(2) no
F6 C28 C29 C30 -178.68(14) no
C27 C28 C29 F7 179.40(14) no
C27 C28 C29 C30 0.0(2) no
F7 C29 C30 F8 -1.7(2) no
F7 C29 C30 C31 179.14(15) no
C28 C29 C30 F8 177.68(14) no
C28 C29 C30 C31 -1.5(2) no
F8 C30 C31 F9 1.1(2) no
F8 C30 C31 C32 -177.34(15) no
C29 C30 C31 F9 -179.73(15) no
C29 C30 C31 C32 1.8(2) no
F9 C31 C32 F10 -1.7(2) no
F9 C31 C32 C27 -179.21(15) no
C30 C31 C32 F10 176.80(14) no
C30 C31 C32 C27 -0.7(3) no
C38 C33 C34 F11 -178.53(13) no
C38 C33 C34 C35 1.8(2) no
B C33 C34 F11 -4.8(2) no
B C33 C34 C35 175.51(15) no
C34 C33 C38 F15 177.58(13) no
C34 C33 C38 C37 -3.0(2) no
B C33 C38 F15 3.3(2) no
B C33 C38 C37 -177.23(14) no
C34 C33 B C21 -101.97(16) no
C34 C33 B C27 21.0(2) no
C34 C33 B C39 134.84(15) no
C38 C33 B C21 71.45(16) no
C38 C33 B C27 -165.59(13) no
C38 C33 B C39 -51.74(18) no
F11 C34 C35 F12 -0.1(2) no
F11 C34 C35 C36 -179.73(14) no
C33 C34 C35 F12 179.66(14) no
C33 C34 C35 C36 0.0(2) no
F12 C35 C36 F13 0.0(2) no
F12 C35 C36 C37 179.57(15) no
C34 C35 C36 F13 179.70(15) no
C34 C35 C36 C37 -0.8(2) no
F13 C36 C37 F14 0.1(2) no
F13 C36 C37 C38 179.20(15) no
C35 C36 C37 F14 -179.43(15) no
C35 C36 C37 C38 -0.3(2) no
F14 C37 C38 F15 0.9(2) no
F14 C37 C38 C33 -178.55(14) no
C36 C37 C38 F15 -178.16(14) no
C36 C37 C38 C33 2.4(3) no
C44 C39 C40 F16 177.98(14) no
C44 C39 C40 C41 -1.7(2) no
B C39 C40 F16 7.0(2) no
B C39 C40 C41 -172.68(15) no
C40 C39 C44 F20 -177.62(14) no
C40 C39 C44 C43 1.9(2) no
B C39 C44 F20 -5.9(2) no
B C39 C44 C43 173.67(15) no
C40 C39 B C21 -137.01(16) no
C40 C39 B C27 102.48(17) no
C40 C39 B C33 -20.4(2) no
C44 C39 B C21 52.54(19) no
C44 C39 B C27 -67.97(16) no
C44 C39 B C33 169.15(13) no
F16 C40 C41 F17 1.3(2) no
F16 C40 C41 C42 -179.21(15) no
C39 C40 C41 F17 -178.92(15) no
C39 C40 C41 C42 0.5(3) no
F17 C41 C42 F18 -0.1(3) no
F17 C41 C42 C43 -179.87(16) no
C40 C41 C42 F18 -179.58(16) no
C40 C41 C42 C43 0.7(3) no
F18 C42 C43 F19 -1.0(3) no
F18 C42 C43 C44 179.75(16) no
C41 C42 C43 F19 178.72(16) no
C41 C42 C43 C44 -0.5(3) no
F19 C43 C44 F20 -0.5(2) no
F19 C43 C44 C39 179.88(16) no
C42 C43 C44 F20 178.67(16) no
C42 C43 C44 C39 -0.9(3) no
